data_4061155
loop_
_publ_author_name
'Kumar, P. G. Anil'
'Pregosin, P. S.'
'Vallet, M.'
'Bernardinelli, G.'
'Jazzar, R. F.'
'Viton, F.'
'K\"undig, E. P.'

_publ_section_title
;
 Toward an Understanding of the Anion Effect in CpRu-Based Diels--Alder
 Catalysts via PGSE-NMR Measurements
;
_journal_coden_ASTM ORGND7
_journal_issue 23
_journal_name_full Organometallics
_journal_page_first 5410
_journal_page_last 5418
_journal_paper_doi 10.1021/om049559o
_journal_volume 23
_journal_year 2004
_chemical_absolute_configuration ad
_chemical_formula_moiety 'C78 H32 B F44 N O2 P2 Ru'
_chemical_formula_sum 'C78 H32 B F44 N O2 P2 Ru'
_chemical_formula_weight 2024.9
_space_group_IT_number 4
_symmetry_cell_setting monoclinic
_symmetry_space_group_name_Hall 'P 2yb'
_symmetry_space_group_name_H-M 'P 1 21 1'
_cell_angle_alpha 90.00000
_cell_angle_beta 96.268(8)
_cell_angle_gamma 90.00000
_cell_formula_units_Z 2
_cell_length_a 12.1877(8)
_cell_length_b 17.2400(8)
_cell_length_c 18.6316(13)
_cell_measurement_temperature 200
_cell_volume 3891.4(5)
_exptl_crystal_density_diffrn 1.728
_cod_original_sg_symbol_H-M 'P 21'
_cod_database_code 4061155

loop_
_symmetry_equiv_pos_as_xyz
+x,+y,+z
-x,1/2+y,-z

loop_
_atom_site_label
_atom_site_fract_x
_atom_site_fract_y
_atom_site_fract_z
_atom_site_U_iso_or_equiv
_atom_site_occupancy
_atom_site_adp_type
Ru 1.06774(4) .50000 .71481(3) .0294(3) 1.00000 Uani
P1 .89356(13) .48740(10) .74539(8) .0313(9) 1.00000 Uani
P2 1.08300(14) .36953(10) .71324(8) .0293(9) 1.00000 Uani
F1 .8731(3) .4388(3) .58260(16) .0428(19) 1.00000 Uani
F2 .6928(4) .4012(3) .4971(2) .063(3) 1.00000 Uani
F3 .4928(4) .3991(4) .5491(3) .077(4) 1.00000 Uani
F4 .4776(4) .4289(4) .6903(3) .074(3) 1.00000 Uani
F5 .6585(4) .4648(3) .7787(2) .055(3) 1.00000 Uani
F6 .7726(4) .6110(3) .64945(19) .049(3) 1.00000 Uani
F7 .7376(4) .7594(3) .6787(3) .064(3) 1.00000 Uani
F8 .7967(5) .8168(3) .8129(3) .079(4) 1.00000 Uani
F9 .8812(5) .7198(3) .9209(3) .084(4) 1.00000 Uani
F10 .9104(4) .5713(3) .8947(2) .060(3) 1.00000 Uani
F11 1.3054(3) .4318(3) .79265(18) .048(3) 1.00000 Uani
F12 1.4680(4) .3513(4) .8649(3) .074(4) 1.00000 Uani
F13 1.4576(5) .1946(4) .8730(3) .090(4) 1.00000 Uani
F14 1.2823(5) .1184(3) .8019(3) .083(4) 1.00000 Uani
F15 1.1208(4) .1964(3) .7279(3) .051(3) 1.00000 Uani
F16 1.2700(4) .3592(3) .62381(19) .045(3) 1.00000 Uani
F17 1.2815(4) .2963(3) .4935(2) .053(3) 1.00000 Uani
F18 1.0995(4) .2313(3) .42038(18) .057(3) 1.00000 Uani
F19 .9076(4) .2261(3) .4812(3) .062(3) 1.00000 Uani
F20 .8937(3) .2832(3) .61133(18) .044(3) 1.00000 Uani
O1 .8818(4) .4421(3) .81914(19) .035(3) 1.00000 Uani
O2 .9819(4) .3224(3) .74119(19) .033(3) 1.00000 Uani
N1 1.1147(5) .5152(4) .8229(3) .040(3) 1.00000 Uani
C1 1.0775(6) .6225(4) .6770(4) .042(4) 1.00000 Uani
C2 1.1864(7) .5945(5) .6908(4) .048(5) 1.00000 Uani
C3 1.2003(6) .5307(5) .6448(4) .048(5) 1.00000 Uani
C4 1.0987(6) .5193(4) .6015(4) .043(4) 1.00000 Uani
C5 1.0235(6) .5772(4) .6209(4) .043(4) 1.00000 Uani
C6 .8653(6) .3601(5) .8305(4) .034(4) 1.00000 Uani
C7 .9701(6) .3154(4) .8180(3) .033(4) 1.00000 Uani
C8 .8342(6) .3496(4) .9056(4) .038(4) 1.00000 Uani
C9 .7332(6) .3174(5) .9175(4) .047(4) 1.00000 Uani
C10 .7080(8) .3058(6) .9868(5) .065(6) 1.00000 Uani
C11 .7796(9) .3263(6) 1.0446(4) .072(6) 1.00000 Uani
C12 .8798(8) .3595(7) 1.0338(4) .073(6) 1.00000 Uani
C13 .9072(6) .3716(5) .9644(4) .051(5) 1.00000 Uani
C14 .9635(6) .2301(4) .8367(3) .037(4) 1.00000 Uani
C15 1.0302(6) .2009(5) .8949(4) .048(5) 1.00000 Uani
C16 1.0249(9) .1214(6) .9103(5) .073(6) 1.00000 Uani
C17 .9540(10) .0736(6) .8689(5) .075(6) 1.00000 Uani
C18 .8883(9) .1023(5) .8118(5) .070(6) 1.00000 Uani
C19 .8927(7) .1813(5) .7944(4) .053(5) 1.00000 Uani
C20 .7741(6) .4530(4) .6844(4) .035(4) 1.00000 Uani
C21 .7774(5) .4354(5) .6119(3) .035(4) 1.00000 Uani
C22 .6843(6) .4173(4) .5671(4) .044(4) 1.00000 Uani
C23 .5839(6) .4153(5) .5936(4) .049(5) 1.00000 Uani
C24 .5765(6) .4308(5) .6654(4) .049(4) 1.00000 Uani
C25 .6693(6) .4502(4) .7093(4) .042(4) 1.00000 Uani
C26 .8447(6) .5838(4) .7704(4) .037(4) 1.00000 Uani
C27 .7987(6) .6350(4) .7184(4) .038(4) 1.00000 Uani
C28 .7806(6) .7130(5) .7318(4) .047(4) 1.00000 Uani
C29 .8102(7) .7411(5) .7993(5) .057(5) 1.00000 Uani
C30 .8525(7) .6928(5) .8532(5) .057(5) 1.00000 Uani
C31 .8681(7) .6142(5) .8391(4) .043(5) 1.00000 Uani
C32 1.2018(6) .3182(4) .7600(3) .033(4) 1.00000 Uani
C33 1.2942(6) .3539(5) .7947(4) .038(4) 1.00000 Uani
C34 1.3810(7) .3135(6) .8323(4) .054(5) 1.00000 Uani
C35 1.3755(7) .2341(6) .8360(4) .061(6) 1.00000 Uani
C36 1.2874(8) .1964(5) .8010(5) .058(5) 1.00000 Uani
C37 1.2025(6) .2369(4) .7629(3) .040(4) 1.00000 Uani
C38 1.0823(6) .3248(4) .6234(3) .031(4) 1.00000 Uani
C39 1.1775(6) .3263(4) .5895(3) .034(4) 1.00000 Uani
C40 1.1853(6) .2953(4) .5227(4) .038(4) 1.00000 Uani
C41 1.0949(6) .2628(4) .4854(4) .040(4) 1.00000 Uani
C42 .9961(6) .2591(5) .5166(3) .041(4) 1.00000 Uani
C43 .9911(6) .2895(4) .5842(4) .036(4) 1.00000 Uani
C44 1.1412(7) .5388(5) .8799(4) .052(5) 1.00000 Uani
C45 1.1651(11) .5699(8) .9506(5) .100(8) 1.00000 Uani
C46 1.227(3) .6086(11) .9785(7) .211(17) 1.00000 Uani
B1a .5299(6) .4241(5) .2582(4) .034(4) 1.00000 Uani
F1a .6261(7) .6025(3) .0103(3) .106(5) 1.00000 Uani
F2a .7507(5) .5196(5) .0473(3) .104(5) 1.00000 Uani
F3a .6509(4) .5022(4) -.0514(2) .076(3) 1.00000 Uani
F4a .1990(4) .4033(4) .0488(3) .078(4) 1.00000 Uani
F5a .2714(4) .4059(4) -.0511(3) .071(3) 1.00000 Uani
F6a .2952(5) .3083(4) .0197(4) .097(4) 1.00000 Uani
F7a .4006(6) .1257(5) .1548(4) .113(5) 1.00000 Uani
F8a .5563(9) .1559(5) .1294(5) .161(7) 1.00000 Uani
F9a .5383(7) .0680(4) .2007(4) .132(6) 1.00000 Uani
F10a .460(3) .161(3) .4611(10) .145(18) .60000 Uani
F10a' .533(5) .1265(12) .4490(11) .102(16) .40000 Uani
F11a .628(3) .152(3) .4570(10) .143(19) .60000 Uani
F11a' .656(3) .210(4) .4715(16) .13(3) .40000 Uani
F12a .556(5) .2547(16) .4902(13) .16(3) .60000 Uani
F12a' .504(4) .238(3) .4872(19) .11(3) .40000 Uani
F13a .1716(4) .4253(4) .4030(3) .077(4) 1.00000 Uani
F14a .2791(4) .4709(3) .4908(2) .066(3) 1.00000 Uani
F15a .1523(5) .5423(4) .4369(3) .090(4) 1.00000 Uani
F16a .3998(5) .7218(3) .2357(3) .087(4) 1.00000 Uani
F17a .3462(5) .7477(4) .3369(3) .095(4) 1.00000 Uani
F18a .5161(5) .7241(3) .3270(4) .098(5) 1.00000 Uani
F19a .9271(5) .5926(5) .4372(5) .150(6) 1.00000 Uani
F20a .7835(6) .5641(4) .4839(3) .102(5) 1.00000 Uani
F21a .7755(5) .6442(3) .3995(3) .073(4) 1.00000 Uani
F22a 1.0084(7) .4079(5) .2271(6) .163(7) 1.00000 Uani
F23a .9092(5) .3107(5) .2181(4) .110(5) 1.00000 Uani
F24a 1.0080(5) .3312(4) .3135(3) .099(4) 1.00000 Uani
C1a .5101(6) .4386(5) .1703(3) .035(4) 1.00000 Uani
C2a .5867(6) .4740(4) .1299(4) .036(4) 1.00000 Uani
C3a .5661(6) .4846(4) .0553(3) .040(4) 1.00000 Uani
C4a .4691(7) .4571(5) .0180(4) .048(4) 1.00000 Uani
C5a .3926(6) .4212(4) .0566(4) .043(4) 1.00000 Uani
C6a .4123(6) .4149(4) .1312(4) .038(4) 1.00000 Uani
C7a .6472(8) .5265(5) .0159(4) .061(6) 1.00000 Uani
C8a .2911(8) .3849(6) .0193(4) .057(5) 1.00000 Uani
C9a .5177(6) .3314(4) .2773(4) .035(4) 1.00000 Uani
C10a .5097(6) .2732(4) .2249(4) .040(4) 1.00000 Uani
C11a .5135(6) .1949(5) .2421(4) .044(4) 1.00000 Uani
C12a .5243(7) .1702(5) .3121(5) .051(5) 1.00000 Uani
C13a .5337(6) .2255(4) .3660(4) .046(4) 1.00000 Uani
C14a .5304(7) .3046(4) .3493(4) .041(4) 1.00000 Uani
C15a .5038(8) .1371(5) .1828(5) .056(5) 1.00000 Uani
C16a .5483(9) .1995(6) .4428(5) .066(6) 1.00000 Uani
C17a .4479(6) .4823(4) .2945(3) .034(4) 1.00000 Uani
C18a .3684(6) .4610(4) .3413(4) .038(4) 1.00000 Uani
C19a .3067(6) .5156(4) .3742(3) .039(4) 1.00000 Uani
C20a .3204(6) .5941(5) .3638(4) .042(4) 1.00000 Uani
C21a .3944(6) .6169(4) .3170(4) .040(4) 1.00000 Uani
C22a .4550(6) .5625(4) .2829(4) .037(4) 1.00000 Uani
C23a .2283(6) .4885(5) .4258(4) .049(5) 1.00000 Uani
C24a .4139(7) .7021(5) .3052(4) .052(5) 1.00000 Uani
C25a .6593(6) .4438(4) .2891(3) .035(4) 1.00000 Uani
C26a .6904(5) .4994(5) .3418(3) .039(3) 1.00000 Uani
C27a .7992(6) .5139(5) .3671(4) .044(4) 1.00000 Uani
C28a .8846(6) .4727(5) .3412(4) .050(5) 1.00000 Uani
C29a .8555(7) .4149(4) .2903(4) .044(4) 1.00000 Uani
C30a .7461(6) .4012(4) .2662(4) .038(4) 1.00000 Uani
C31a .8241(7) .5782(6) .4198(5) .061(6) 1.00000 Uani
C32a .9451(7) .3680(6) .2630(4) .061(5) 1.00000 Uani
H1 1.04502 .66580 .70173 .05000 1.00000 Uiso
H2 1.24379 .61548 .72682 .05000 1.00000 Uiso
H3 1.26782 .49973 .64289 .05000 1.00000 Uiso
H4 1.08227 .47888 .56475 .05000 1.00000 Uiso
H5 .94672 .58422 .59881 .05000 1.00000 Uiso
H6 .80556 .33950 .79654 .05000 1.00000 Uiso
H7 1.03236 .33717 .84893 .05000 1.00000 Uiso
H9 .67955 .30374 .87631 .05000 1.00000 Uiso
H10 .63742 .28146 .99470 .05000 1.00000 Uiso
H11 .75953 .31800 1.09356 .05000 1.00000 Uiso
H12 .93194 .37410 1.07565 .05000 1.00000 Uiso
H13 .97767 .39580 .95670 .05000 1.00000 Uiso
H15 1.08066 .23508 .92510 .05000 1.00000 Uiso
H16 1.07249 .09955 .95094 .05000 1.00000 Uiso
H17 .95152 .01823 .88057 .05000 1.00000 Uiso
H18 .83759 .06761 .78219 .05000 1.00000 Uiso
H19 .84611 .20196 .75250 .05000 1.00000 Uiso
H45 1.11198 .55175 .98324 .05000 1.00000 Uiso
H461 1.24419 .62945 1.02684 .05000 1.00000 Uiso
H462 1.28082 .62583 .94557 .05000 1.00000 Uiso
H2a .65698 .49216 .15482 .05000 1.00000 Uiso
H4a .45509 .46267 -.03467 .05000 1.00000 Uiso
H6a .35443 .39246 .15749 .05000 1.00000 Uiso
H10a .50081 .28837 .17383 .05000 1.00000 Uiso
H12a .52495 .11472 .32399 .05000 1.00000 Uiso
H14a .53634 .34238 .38889 .05000 1.00000 Uiso
H18a .35635 .40575 .35041 .05000 1.00000 Uiso
H20a .27844 .63225 .38866 .05000 1.00000 Uiso
H22a .50572 .58124 .24911 .05000 1.00000 Uiso
H26a .63238 .52956 .36186 .05000 1.00000 Uiso
H28a .96225 .48327 .35831 .05000 1.00000 Uiso
H30a .72882 .35942 .23090 .05000 1.00000 Uiso

loop_
_atom_site_aniso_label
_atom_site_aniso_U_11
_atom_site_aniso_U_22
_atom_site_aniso_U_33
_atom_site_aniso_U_12
_atom_site_aniso_U_13
_atom_site_aniso_U_23
Ru .0293(3) .0286(3) .0304(2) .0022(4) .00353(16) .0005(3)
P1 .0294(8) .0334(11) .0312(7) .0049(8) .0031(6) -.0008(7)
P2 .0300(10) .0300(9) .0285(8) .0023(8) .0055(7) -.0002(7)
F1 .037(3) .055(3) .0356(17) -.006(3) .0039(15) -.0030(18)
F2 .070(4) .076(4) .041(3) -.013(3) -.0092(19) -.0072(19)
F3 .048(3) .095(4) .082(4) -.016(3) -.016(3) -.010(3)
F4 .031(3) .094(4) .096(4) -.002(3) .007(3) -.021(4)
F5 .039(3) .076(3) .053(3) -.001(2) .0147(17) -.0137(18)
F6 .059(3) .043(3) .044(3) .007(3) .0035(18) .0069(17)
F7 .066(3) .045(3) .085(3) .018(3) .020(3) .018(3)
F8 .084(4) .041(3) .115(4) .013(3) .024(3) -.020(3)
F9 .102(5) .073(4) .074(3) .021(3) -.004(3) -.041(3)
F10 .072(3) .062(3) .044(3) .023(3) -.0073(19) -.0141(19)
F11 .034(3) .052(3) .058(3) .003(3) -.0001(16) -.004(3)
F12 .044(3) .109(5) .066(3) .016(3) -.012(3) -.009(3)
F13 .065(4) .118(5) .087(4) .055(4) .010(3) .049(4)
F14 .100(5) .049(4) .105(4) .037(3) .035(3) .028(3)
F15 .062(3) .030(3) .063(3) .003(3) .018(3) -.0008(18)
F16 .038(3) .056(3) .043(2) -.007(2) .0106(16) -.0073(18)
F17 .056(3) .059(3) .049(3) .002(3) .0270(19) -.0049(18)
F18 .083(4) .054(3) .036(2) -.006(3) .0162(18) -.0157(17)
F19 .057(3) .075(4) .052(3) -.018(3) -.0001(19) -.020(3)
F20 .037(3) .051(3) .044(3) -.0060(19) .0067(16) -.0091(17)
O1 .043(3) .031(3) .032(2) .003(3) .0047(17) -.0021(19)
O2 .032(3) .038(3) .030(3) -.002(3) .0087(17) .0022(18)
N1 .036(3) .038(4) .045(3) .004(3) .004(3) -.005(3)
C1 .043(5) .033(4) .050(5) -.001(4) .009(4) .002(4)
C2 .045(5) .046(5) .053(4) -.015(4) .006(4) .005(4)
C3 .042(5) .049(5) .056(5) .006(4) .018(4) .018(4)
C4 .059(5) .040(5) .033(3) .002(4) .013(3) .005(3)
C5 .049(5) .042(5) .038(4) .002(4) .008(3) .015(3)
C6 .032(4) .039(5) .032(4) -.002(4) .003(3) -.005(3)
C7 .031(4) .040(4) .028(3) .002(4) .005(3) .001(3)
C8 .041(5) .039(4) .036(4) .003(4) .015(3) .002(3)
C9 .045(5) .053(5) .045(4) .004(4) .010(4) .004(4)
C10 .072(6) .068(6) .061(6) -.005(5) .039(5) .010(5)
C11 .091(8) .093(8) .038(5) .008(6) .026(5) .006(5)
C12 .083(7) .106(8) .030(4) -.011(6) .004(4) -.004(4)
C13 .049(5) .070(6) .035(4) .002(5) .006(3) -.008(4)
C14 .038(4) .042(5) .034(3) .005(4) .016(3) .002(3)
C15 .048(5) .055(5) .043(4) .015(4) .011(4) .015(4)
C16 .081(7) .074(7) .069(6) .037(6) .030(5) .032(5)
C17 .124(9) .043(5) .066(6) .014(6) .040(6) .014(5)
C18 .091(8) .037(5) .086(7) -.008(5) .027(6) -.003(5)
C19 .056(5) .043(5) .060(5) -.002(4) .010(4) .001(4)
C20 .032(4) .030(4) .042(4) .004(3) .001(3) -.001(3)
C21 .032(4) .032(4) .042(4) .001(4) .006(3) .006(4)
C22 .046(5) .048(5) .036(4) -.008(4) -.002(3) -.000(3)
C23 .033(5) .046(5) .064(5) -.004(4) -.016(4) -.010(4)
C24 .026(4) .054(5) .069(5) .002(4) .007(3) -.000(5)
C25 .034(4) .042(5) .050(4) .001(4) .007(3) -.001(3)
C26 .028(4) .038(4) .046(4) .005(4) .012(3) -.001(3)
C27 .033(4) .038(4) .045(4) .005(4) .007(3) .002(3)
C28 .040(5) .038(4) .067(5) .012(4) .015(4) .009(4)
C29 .054(5) .037(5) .084(6) .011(5) .021(4) -.010(5)
C30 .051(5) .055(6) .067(5) .011(5) .007(4) -.031(5)
C31 .038(5) .043(5) .046(4) .007(4) .003(4) -.006(4)
C32 .035(4) .034(4) .031(3) .007(4) .010(3) .004(3)
C33 .033(4) .044(5) .038(4) .009(4) .009(3) .000(3)
C34 .040(5) .082(7) .040(4) .022(5) .006(4) .005(4)
C35 .047(5) .085(8) .052(5) .041(6) .010(4) .018(5)
C36 .071(7) .051(6) .059(5) .036(5) .031(5) .025(4)
C37 .044(4) .038(5) .039(4) .009(4) .013(3) -.001(3)
C38 .035(4) .027(4) .032(3) .002(3) .005(3) .003(3)
C39 .036(4) .034(4) .032(4) -.001(4) .004(3) .002(3)
C40 .046(5) .030(4) .040(4) .004(4) .019(3) .001(3)
C41 .054(5) .032(4) .035(4) -.004(4) .003(3) -.008(3)
C42 .052(4) .034(4) .034(4) .002(4) -.001(4) -.006(3)
C43 .032(4) .036(4) .043(4) .001(4) .008(3) -.001(3)
C44 .052(5) .057(5) .044(4) .009(4) -.009(4) -.012(4)
C45 .132(10) .108(9) .056(6) .013(9) -.011(6) -.034(6)
C46 .42(4) .161(15) .053(7) -.177(19) .045(12) -.042(8)
B1a .041(5) .027(5) .033(4) .000(4) -.001(3) -.001(3)
F1a .188(7) .044(4) .098(4) -.018(4) .072(4) .009(3)
F2a .074(4) .156(7) .084(4) -.047(5) .012(3) .038(4)
F3a .103(4) .079(3) .052(3) -.004(4) .034(2) .006(3)
F4a .048(3) .132(5) .051(3) -.013(3) -.003(2) .002(3)
F5a .065(4) .106(5) .038(3) .004(3) -.014(2) -.005(3)
F6a .092(5) .068(4) .118(5) -.022(4) -.045(4) -.011(3)
F7a .089(5) .124(6) .120(5) .005(4) -.024(4) -.068(5)
F8a .235(10) .115(6) .159(7) -.083(7) .136(7) -.093(6)
F9a .185(8) .047(4) .153(6) .032(5) -.031(6) -.041(4)
F10a .147(18) .19(3) .107(11) -.056(16) .035(10) .066(15)
F10a' .17(3) .043(10) .087(12) -.015(16) .01(2) .034(8)
F11a .15(3) .20(3) .074(10) .11(2) .007(15) .047(16)
F11a' .061(12) .25(5) .077(16) -.05(3) -.033(11) .05(3)
F12a .34(5) .077(12) .052(8) -.05(3) .012(17) .022(7)
F12a' .17(3) .11(4) .074(16) .08(3) .071(18) .044(19)
F13a .061(4) .097(5) .074(3) -.035(4) .012(3) .019(3)
F14a .073(3) .088(4) .039(3) .001(3) .0159(19) .0165(19)
F15a .073(4) .095(5) .112(5) .036(4) .054(3) .041(4)
F16a .132(5) .053(3) .079(4) .012(4) .027(3) .025(3)
F17a .131(5) .036(3) .130(4) .008(4) .071(4) -.008(4)
F18a .071(4) .045(4) .173(6) -.022(3) -.001(4) .011(4)
F19a .065(4) .148(7) .223(8) .007(5) -.040(5) -.132(7)
F20a .183(7) .070(4) .050(3) -.018(4) -.005(4) -.013(3)
F21a .100(5) .041(3) .072(3) -.004(3) -.010(3) -.008(3)
F22a .139(7) .110(6) .267(10) .041(5) .149(7) .057(6)
F23a .073(4) .149(6) .103(5) .038(4) -.008(3) -.057(4)
F24a .089(5) .113(5) .088(4) .058(4) -.020(3) -.011(4)
C1a .041(4) .031(4) .031(3) .002(4) .004(3) .001(3)
C2a .046(4) .027(4) .036(4) -.002(3) .006(3) -.001(3)
C3a .055(5) .028(5) .039(4) -.002(4) .012(3) .003(3)
C4a .062(5) .050(5) .030(4) -.002(4) -.000(3) .003(3)
C5a .049(5) .045(5) .033(3) .002(4) -.002(3) -.005(3)
C6a .039(4) .036(4) .037(4) .002(3) .002(3) .001(3)
C7a .080(7) .054(6) .048(5) -.009(5) .010(4) .006(4)
C8a .059(6) .070(7) .040(4) -.008(5) -.011(4) -.005(4)
C9a .034(4) .035(4) .037(4) -.005(4) .002(3) -.004(3)
C10a .037(4) .036(5) .047(4) -.004(4) .003(3) -.000(3)
C11a .039(5) .032(4) .061(5) -.001(4) .001(4) -.009(4)
C12a .051(5) .027(4) .073(6) -.000(4) .000(4) .004(4)
C13a .048(5) .040(5) .049(4) .003(4) .002(3) .014(3)
C14a .046(5) .036(4) .041(4) .004(4) .001(3) .003(3)
C15a .056(6) .037(5) .072(6) .007(4) -.001(5) -.013(4)
C16a .079(8) .052(6) .068(6) .009(6) .011(5) .016(5)
C17a .038(4) .036(5) .027(3) -.004(3) .001(3) .003(3)
C18a .042(4) .035(4) .036(4) -.001(4) -.001(3) .005(3)
C19a .039(4) .041(5) .035(3) .001(4) .004(3) .008(3)
C20a .047(5) .048(5) .031(4) .005(4) .005(3) -.004(3)
C21a .045(5) .033(4) .043(4) .002(4) .008(3) .001(3)
C22a .045(5) .037(4) .032(3) -.003(4) .010(3) .001(3)
C23a .043(4) .052(6) .054(4) .009(5) .012(3) .011(4)
C24a .057(6) .034(5) .067(5) .005(4) .017(4) .001(4)
C25a .046(4) .031(4) .028(3) .001(4) .003(3) .003(3)
C26a .047(4) .033(3) .035(3) .004(5) -.005(3) -.002(4)
C27a .046(4) .040(5) .042(4) -.004(4) -.010(3) .001(3)
C28a .049(5) .050(5) .048(4) -.002(4) -.011(4) .008(3)
C29a .049(5) .039(5) .042(4) .007(4) -.002(3) .012(3)
C30a .043(5) .035(4) .035(4) -.004(4) -.001(3) .001(3)
C31a .061(6) .058(6) .058(5) -.009(5) -.025(4) -.007(4)
C32a .052(6) .081(7) .047(5) .016(5) -.002(4) .007(4)

loop_
_geom_bond_atom_site_label_1
_geom_bond_atom_site_label_2
_geom_bond_site_symmetry_1
_geom_bond_site_symmetry_2
_geom_bond_distance
Ru P1 . . 2.2677(16)
Ru P2 . . 2.2574(16)
Ru N1 . . 2.050(5)
Ru C1 . . 2.234(7)
Ru C2 . . 2.256(8)
Ru C3 . . 2.248(8)
Ru C4 . . 2.210(6)
Ru C5 . . 2.218(7)
P1 O1 . . 1.600(4)
P1 C20 . . 1.844(6)
P1 C26 . . 1.843(7)
P2 O2 . . 1.609(5)
P2 C32 . . 1.834(7)
P2 C38 . . 1.842(6)
F1 C21 . . 1.342(8)
F2 C22 . . 1.349(7)
F3 C23 . . 1.340(9)
F4 C24 . . 1.339(8)
F5 C25 . . 1.338(8)
F6 C27 . . 1.354(7)
F7 C28 . . 1.335(9)
F8 C29 . . 1.343(10)
F9 C30 . . 1.355(9)
F10 C31 . . 1.330(8)
F11 C33 . . 1.351(9)
F12 C34 . . 1.334(10)
F13 C35 . . 1.339(10)
F14 C36 . . 1.346(10)
F15 C37 . . 1.328(8)
F16 C39 . . 1.358(8)
F17 C40 . . 1.345(9)
F18 C41 . . 1.335(7)
F19 C42 . . 1.330(8)
F20 C43 . . 1.344(8)
O1 C6 . . 1.447(9)
O2 C7 . . 1.458(7)
N1 C44 . . 1.150(9)
C1 C2 . . 1.409(11)
C1 C5 . . 1.410(10)
C2 C3 . . 1.417(11)
C3 C4 . . 1.415(10)
C4 C5 . . 1.428(10)
C6 C7 . . 1.531(10)
C6 C8 . . 1.499(9)
C7 C14 . . 1.515(10)
C8 C9 . . 1.390(11)
C8 C13 . . 1.387(9)
C9 C10 . . 1.374(11)
C10 C11 . . 1.358(12)
C11 C12 . . 1.383(15)
C12 C13 . . 1.386(10)
C14 C15 . . 1.377(9)
C14 C19 . . 1.387(10)
C15 C16 . . 1.404(13)
C16 C17 . . 1.369(14)
C17 C18 . . 1.354(13)
C18 C19 . . 1.403(12)
C20 C21 . . 1.390(9)
C20 C25 . . 1.405(10)
C21 C22 . . 1.369(9)
C22 C23 . . 1.369(11)
C23 C24 . . 1.377(11)
C24 C25 . . 1.363(9)
C26 C27 . . 1.383(9)
C26 C31 . . 1.383(9)
C27 C28 . . 1.390(10)
C28 C29 . . 1.358(11)
C29 C30 . . 1.361(11)
C30 C31 . . 1.397(12)
C32 C33 . . 1.381(9)
C32 C37 . . 1.403(10)
C33 C34 . . 1.390(10)
C34 C35 . . 1.371(14)
C35 C36 . . 1.360(12)
C36 C37 . . 1.378(11)
C38 C39 . . 1.381(10)
C38 C43 . . 1.401(9)
C39 C40 . . 1.369(9)
C40 C41 . . 1.357(9)
C41 C42 . . 1.394(10)
C42 C43 . . 1.372(9)
C44 C45 . . 1.421(12)
C45 C46 . . 1.09(3)
B1a C1a . . 1.647(8)
B1a C9a . . 1.648(10)
B1a C17a . . 1.616(10)
B1a C25a . . 1.653(10)
F1a C7a . . 1.337(10)
F2a C7a . . 1.336(11)
F3a C7a . . 1.327(9)
F4a C8a . . 1.341(10)
F5a C8a . . 1.357(8)
F6a C8a . . 1.320(11)
F7a C15a . . 1.323(11)
F8a C15a . . 1.280(13)
F9a C15a . . 1.294(10)
F10a C16a . . 1.34(4)
F10a' C16a . . 1.28(3)
F11a C16a . . 1.28(4)
F11a' C16a . . 1.37(3)
F12a C16a . . 1.29(3)
F12a' C16a . . 1.24(5)
F13a C23a . . 1.335(10)
F14a C23a . . 1.334(8)
F15a C23a . . 1.341(10)
F16a C24a . . 1.333(9)
F17a C24a . . 1.325(10)
F18a C24a . . 1.323(10)
F19a C31a . . 1.286(11)
F20a C31a . . 1.363(10)
F21a C31a . . 1.319(10)
F22a C32a . . 1.276(13)
F23a C32a . . 1.336(11)
F24a C32a . . 1.310(10)
C1a C2a . . 1.401(9)
C1a C6a . . 1.389(9)
C2a C3a . . 1.397(8)
C3a C4a . . 1.389(10)
C3a C7a . . 1.483(11)
C4a C5a . . 1.385(10)
C5a C6a . . 1.387(8)
C5a C8a . . 1.489(11)
C9a C10a . . 1.396(9)
C9a C14a . . 1.412(9)
C10a C11a . . 1.387(10)
C11a C12a . . 1.364(11)
C11a C15a . . 1.483(11)
C12a C13a . . 1.379(10)
C13a C14a . . 1.398(10)
C13a C16a . . 1.491(11)
C17a C18a . . 1.421(9)
C17a C22a . . 1.403(10)
C18a C19a . . 1.389(10)
C19a C20a . . 1.380(10)
C19a C23a . . 1.502(10)
C20a C21a . . 1.379(10)
C21a C22a . . 1.390(10)
C21a C24a . . 1.506(10)
C25a C26a . . 1.396(9)
C25a C30a . . 1.392(10)
C26a C27a . . 1.381(9)
C27a C28a . . 1.389(11)
C27a C31a . . 1.490(11)
C28a C29a . . 1.394(10)
C29a C30a . . 1.380(10)
C29a C32a . . 1.493(12)
